data_4114290
loop_
_publ_author_name
'David A. Evans'
'Daniel Seidel'
'Magnus Rueping'
'Hon Wai Lam'
'Jared T. Shaw'
'C. Wade Downey'

_publ_section_title
;
 A New Copper Acetate-Bis(oxazoline)-Catalyzed, Enantioselective Henry
 Reaction
;
_journal_name_full 'Journal of the American Chemical Society'
_journal_page_first 12692
_journal_page_last 12693
_journal_paper_doi 10.1021/ja0373871
_journal_volume 125
_journal_year 2003
_chemical_formula_sum 'C27 H32 Cu N2 O6'
_chemical_formula_weight 544.09
_chemical_name_systematic
; 
 ? 
;
_space_group_IT_number 5
_symmetry_cell_setting monoclinic
_symmetry_space_group_name_Hall 'C 2y'
_symmetry_space_group_name_H-M 'C 1 2 1'
_atom_sites_solution_hydrogens geom
_atom_sites_solution_primary direct
_atom_sites_solution_secondary difmap
_audit_creation_method SHELXL-97
_cell_angle_alpha 90.00
_cell_angle_beta 101.302(5)
_cell_angle_gamma 90.00
_cell_formula_units_Z 4
_cell_length_a 23.625(4)
_cell_length_b 10.4889(15)
_cell_length_c 10.5495(15)
_cell_measurement_temperature 193(2)
_cell_volume 2563.5(7)
_computing_cell_refinement 'Bruker SMART'
_computing_data_collection 'Bruker SMART'
_computing_data_reduction 'Bruker SAINT'
_computing_molecular_graphics 'Bruker SHELXTL'
_computing_publication_material 'Bruker SHELXTL'
_computing_structure_refinement 'SHELXL-97 (Sheldrick, 1997)'
_computing_structure_solution 'SHELXS-97 (Sheldrick, 1990)'
_diffrn_ambient_temperature 193(2)
_diffrn_measured_fraction_theta_full 0.998
_diffrn_measured_fraction_theta_max 0.998
_diffrn_measurement_device_type 'CCD area detector'
_diffrn_measurement_method 'phi and omega scans'
_diffrn_radiation_monochromator graphite
_diffrn_radiation_source 'fine-focus sealed tube'
_diffrn_radiation_type MoK\a
_diffrn_radiation_wavelength 0.71073
_diffrn_reflns_av_R_equivalents 0.0346
_diffrn_reflns_av_sigmaI/netI 0.0452
_diffrn_reflns_limit_h_max 31
_diffrn_reflns_limit_h_min -31
_diffrn_reflns_limit_k_max 13
_diffrn_reflns_limit_k_min -13
_diffrn_reflns_limit_l_max 9
_diffrn_reflns_limit_l_min -14
_diffrn_reflns_number 9185
_diffrn_reflns_theta_full 28.28
_diffrn_reflns_theta_max 28.28
_diffrn_reflns_theta_min 1.97
_exptl_absorpt_coefficient_mu 0.896
_exptl_absorpt_correction_type none
_exptl_crystal_colour blue
_exptl_crystal_density_diffrn 1.410
_exptl_crystal_description shard
_exptl_crystal_F_000 1140
_exptl_crystal_size_max 0.24
_exptl_crystal_size_mid 0.24
_exptl_crystal_size_min 0.36
_refine_diff_density_max 0.640
_refine_diff_density_min -0.237
_refine_diff_density_rms 0.058
_refine_ls_abs_structure_details 'Flack H D (1983), Acta Cryst. A39, 876-881'
_refine_ls_abs_structure_Flack -0.011(9)
_refine_ls_extinction_method none
_refine_ls_goodness_of_fit_ref 0.938
_refine_ls_hydrogen_treatment mixed
_refine_ls_matrix_type full
_refine_ls_number_parameters 334
_refine_ls_number_reflns 6026
_refine_ls_number_restraints 1
_refine_ls_restrained_S_all 0.938
_refine_ls_R_factor_all 0.0400
_refine_ls_R_factor_gt 0.0336
_refine_ls_shift/su_max 0.002
_refine_ls_shift/su_mean 0.000
_refine_ls_structure_factor_coef Fsqd
_refine_ls_weighting_details 'calc w=1/[\s^2^(Fo^2^)+(0.0482P)^2^+0.0000P] where P=(Fo^2^+2Fc^2^)/3'
_refine_ls_weighting_scheme calc
_refine_ls_wR_factor_gt 0.0785
_refine_ls_wR_factor_ref 0.0808
_reflns_number_gt 5299
_reflns_number_total 6026
_reflns_threshold_expression >2sigma(I)
_cod_data_source_file ja0373871si20030718_115154.cif
_cod_data_source_block cwd114
_cod_database_code 4114290

loop_
_symmetry_equiv_pos_as_xyz
'x, y, z'
'-x, y, -z'
'x+1/2, y+1/2, z'
'-x+1/2, y+1/2, -z'

loop_
_atom_site_label
_atom_site_type_symbol
_atom_site_fract_x
_atom_site_fract_y
_atom_site_fract_z
_atom_site_U_iso_or_equiv
_atom_site_adp_type
_atom_site_occupancy
_atom_site_symmetry_multiplicity
_atom_site_calc_flag
_atom_site_refinement_flags
Cu1 Cu 0.138754(10) 0.27930(3) 0.19202(2) 0.02851(7) Uani 1 1 d .
N2 N 0.21374(8) 0.2597(2) 0.31245(17) 0.0274(5) Uani 1 1 d .
O6 O 0.07927(8) 0.2864(3) 0.37076(17) 0.0477(4) Uani 1 1 d .
O3 O 0.07301(7) 0.30834(18) 0.05314(16) 0.0368(5) Uani 1 1 d .
O5 O 0.12198(7) 0.43788(18) 0.27955(17) 0.0373(4) Uani 1 1 d .
N1 N 0.14922(9) 0.1043(2) 0.12611(19) 0.0325(4) Uani 1 1 d .
C26 C 0.09140(10) 0.3995(3) 0.3605(2) 0.0336(5) Uani 1 1 d .
C9 C 0.28498(10) 0.2721(3) 0.5044(2) 0.0360(5) Uani 1 1 d .
H9A H 0.2720 0.2349 0.5812 0.043 Uiso 1 1 calc R
O1 O 0.29692(7) 0.17305(18) 0.41328(16) 0.0345(4) Uani 1 1 d .
C1 C 0.27017(10) 0.4557(2) 0.3691(2) 0.0325(5) Uani 1 1 d .
C20 C 0.00674(12) -0.1933(4) 0.2704(3) 0.0559(10) Uani 1 1 d .
H20A H -0.0136 -0.2459 0.3196 0.067 Uiso 1 1 calc R
O2 O 0.19428(8) -0.06884(19) 0.07094(17) 0.0391(4) Uani 1 1 d .
C14 C 0.19623(10) 0.0415(2) 0.1350(2) 0.0307(5) Uani 1 1 d .
C18 C 0.07039(11) -0.1697(3) 0.1211(3) 0.0374(6) Uani 1 1 d .
C11 C 0.25549(10) 0.0776(2) 0.2086(2) 0.0285(5) Uani 1 1 d .
C17 C 0.10905(11) -0.2100(4) 0.0304(3) 0.0439(6) Uani 1 1 d .
H17A H 0.0866 -0.2515 -0.0478 0.053 Uiso 1 1 calc R
H17B H 0.1394 -0.2693 0.0734 0.053 Uiso 1 1 calc R
C16 C 0.10284(11) 0.0266(3) 0.0471(2) 0.0383(6) Uani 1 1 d .
H16A H 0.0793 0.0772 -0.0247 0.046 Uiso 1 1 calc R
C3 C 0.29097(16) 0.6244(3) 0.2334(3) 0.0484(8) Uani 1 1 d .
H3A H 0.2796 0.6796 0.1615 0.058 Uiso 1 1 calc R
C2 C 0.25233(12) 0.5359(3) 0.2633(3) 0.0378(6) Uani 1 1 d .
H2A H 0.2144 0.5298 0.2129 0.045 Uiso 1 1 calc R
C13 C 0.28981(12) -0.0413(3) 0.2601(3) 0.0363(6) Uani 1 1 d .
H13A H 0.2699 -0.0861 0.3202 0.054 Uiso 1 1 calc R
H13B H 0.3285 -0.0163 0.3054 0.054 Uiso 1 1 calc R
H13C H 0.2930 -0.0978 0.1879 0.054 Uiso 1 1 calc R
C15 C 0.13552(12) -0.0827(3) -0.0038(3) 0.0418(6) Uani 1 1 d .
H15A H 0.1342 -0.0749 -0.0988 0.050 Uiso 1 1 calc R
C6 C 0.32641(11) 0.4610(3) 0.4409(3) 0.0388(6) Uani 1 1 d .
C8 C 0.23719(10) 0.3494(2) 0.4178(2) 0.0310(5) Uani 1 1 d .
H8A H 0.2072 0.3811 0.4651 0.037 Uiso 1 1 calc R
C19 C 0.04066(12) -0.2485(3) 0.1912(3) 0.0467(7) Uani 1 1 d .
H19A H 0.0434 -0.3386 0.1853 0.056 Uiso 1 1 calc R
C12 C 0.28714(11) 0.1500(3) 0.1141(2) 0.0378(6) Uani 1 1 d .
H12A H 0.2651 0.2265 0.0819 0.057 Uiso 1 1 calc R
H12B H 0.2904 0.0943 0.0413 0.057 Uiso 1 1 calc R
H12C H 0.3258 0.1747 0.1597 0.057 Uiso 1 1 calc R
C23 C 0.06577(10) -0.0386(3) 0.1287(3) 0.0375(6) Uani 1 1 d .
C22 C 0.03160(11) 0.0171(3) 0.2073(3) 0.0470(7) Uani 1 1 d .
H22A H 0.0284 0.1071 0.2125 0.056 Uiso 1 1 calc R
C10 C 0.25174(10) 0.1724(2) 0.3145(2) 0.0282(5) Uani 1 1 d .
C21 C 0.00255(12) -0.0621(3) 0.2775(3) 0.0537(8) Uani 1 1 d .
H21A H -0.0208 -0.0256 0.3319 0.064 Uiso 1 1 calc R
O4 O 0.14708(8) 0.3935(3) -0.0122(2) 0.0592(6) Uani 1 1 d .
C27 C 0.07136(12) 0.4995(3) 0.4437(3) 0.0469(7) Uani 1 1 d .
H27A H 0.0491 0.4590 0.5019 0.070 Uiso 1 1 calc R
H27B H 0.0470 0.5615 0.3887 0.070 Uiso 1 1 calc R
H27C H 0.1049 0.5431 0.4948 0.070 Uiso 1 1 calc R
C24 C 0.09490(11) 0.3718(3) -0.0277(2) 0.0379(6) Uani 1 1 d .
C7 C 0.33683(12) 0.3602(3) 0.5427(3) 0.0445(7) Uani 1 1 d .
H7A H 0.3382 0.3970 0.6296 0.053 Uiso 1 1 calc R
H7B H 0.3734 0.3143 0.5420 0.053 Uiso 1 1 calc R
C4 C 0.34672(15) 0.6335(3) 0.3082(3) 0.0561(8) Uani 1 1 d .
H4A H 0.3724 0.6964 0.2877 0.067 Uiso 1 1 calc R
C25 C 0.05342(13) 0.4174(4) -0.1475(3) 0.0580(9) Uani 1 1 d .
H25A H 0.0752 0.4564 -0.2074 0.087 Uiso 1 1 calc R
H25B H 0.0269 0.4805 -0.1228 0.087 Uiso 1 1 calc R
H25C H 0.0313 0.3448 -0.1897 0.087 Uiso 1 1 calc R
C5 C 0.36493(13) 0.5523(3) 0.4111(3) 0.0497(7) Uani 1 1 d .
H5A H 0.4030 0.5584 0.4609 0.060 Uiso 1 1 calc R
O1S O 0.0000 0.1731(4) 0.5000 0.0947(17) Uani 1 2 d S
H1S H 0.0100(17) 0.221(4) 0.442(4) 0.073(12) Uiso 1 1 d .

loop_
_atom_site_aniso_label
_atom_site_aniso_U_11
_atom_site_aniso_U_22
_atom_site_aniso_U_33
_atom_site_aniso_U_23
_atom_site_aniso_U_13
_atom_site_aniso_U_12
Cu1 0.02362(11) 0.03161(13) 0.03035(13) 0.00330(14) 0.00542(8) 0.00135(14)
N2 0.0253(8) 0.0315(14) 0.0256(8) -0.0017(8) 0.0058(6) -0.0009(8)
O6 0.0545(10) 0.0429(11) 0.0512(10) 0.0047(12) 0.0237(8) -0.0018(13)
O3 0.0247(7) 0.0460(14) 0.0386(9) 0.0109(7) 0.0037(6) 0.0035(7)
O5 0.0324(9) 0.0390(11) 0.0434(10) 0.0018(8) 0.0145(8) 0.0041(8)
N1 0.0312(10) 0.0333(11) 0.0307(10) 0.0000(8) 0.0007(8) -0.0014(9)
C26 0.0254(11) 0.0407(15) 0.0341(12) -0.0006(10) 0.0046(9) 0.0043(10)
C9 0.0386(11) 0.0419(13) 0.0260(10) -0.0040(13) 0.0025(8) 0.0054(15)
O1 0.0316(9) 0.0415(11) 0.0285(8) -0.0006(7) 0.0013(7) 0.0069(8)
C1 0.0317(12) 0.0310(13) 0.0342(12) -0.0083(10) 0.0051(10) 0.0020(10)
C20 0.0386(14) 0.070(3) 0.0618(18) -0.0036(16) 0.0149(13) -0.0120(15)
O2 0.0364(9) 0.0404(11) 0.0407(10) -0.0117(8) 0.0076(7) -0.0026(8)
C14 0.0337(12) 0.0327(13) 0.0257(11) 0.0009(9) 0.0060(9) -0.0017(10)
C18 0.0302(12) 0.0420(14) 0.0373(14) -0.0074(10) -0.0001(10) -0.0035(10)
C11 0.0273(11) 0.0316(13) 0.0278(11) 0.0006(9) 0.0083(9) 0.0004(9)
C17 0.0436(12) 0.0418(15) 0.0464(13) -0.0160(15) 0.0094(10) -0.0058(15)
C16 0.0349(13) 0.0402(15) 0.0345(13) -0.0021(11) -0.0062(10) -0.0006(11)
C3 0.068(2) 0.0330(16) 0.0438(16) -0.0057(12) 0.0096(15) -0.0086(14)
C2 0.0450(15) 0.0306(14) 0.0360(13) -0.0062(11) 0.0034(11) 0.0002(11)
C13 0.0387(14) 0.0342(16) 0.0359(14) -0.0002(11) 0.0074(11) 0.0022(11)
C15 0.0432(14) 0.0460(17) 0.0332(13) -0.0078(11) -0.0001(11) -0.0070(12)
C6 0.0342(13) 0.0381(15) 0.0426(15) -0.0137(11) 0.0033(11) 0.0016(11)
C8 0.0307(12) 0.0379(14) 0.0244(11) -0.0048(9) 0.0057(9) 0.0036(10)
C19 0.0381(13) 0.045(2) 0.0550(16) -0.0073(12) 0.0050(12) -0.0057(11)
C12 0.0425(14) 0.0415(15) 0.0338(13) 0.0017(11) 0.0179(11) -0.0076(11)
C23 0.0248(11) 0.0454(16) 0.0386(14) -0.0082(11) -0.0027(10) -0.0005(10)
C22 0.0306(13) 0.0450(17) 0.0626(18) -0.0142(14) 0.0022(12) 0.0026(12)
C10 0.0272(11) 0.0310(12) 0.0271(11) 0.0041(9) 0.0072(9) -0.0010(9)
C21 0.0311(13) 0.065(2) 0.067(2) -0.0223(16) 0.0144(13) -0.0027(14)
O4 0.0336(10) 0.0953(19) 0.0485(12) 0.0246(12) 0.0079(9) -0.0064(11)
C27 0.0397(14) 0.0573(19) 0.0466(16) -0.0086(14) 0.0151(12) 0.0032(13)
C24 0.0317(12) 0.0479(16) 0.0335(13) 0.0069(11) 0.0047(10) 0.0014(11)
C7 0.0370(14) 0.0521(18) 0.0388(14) -0.0107(12) -0.0063(11) 0.0056(12)
C4 0.0623(19) 0.0400(17) 0.072(2) -0.0131(15) 0.0280(17) -0.0155(15)
C25 0.0442(16) 0.080(2) 0.0458(17) 0.0254(16) 0.0000(13) 0.0079(16)
C5 0.0381(15) 0.0473(18) 0.0625(19) -0.0173(14) 0.0067(13) -0.0084(13)
O1S 0.094(3) 0.051(2) 0.168(5) 0.000 0.098(3) 0.000

loop_
_atom_type_symbol
_atom_type_description
_atom_type_scat_dispersion_real
_atom_type_scat_dispersion_imag
_atom_type_scat_source
C C 0.0033 0.0016 'International Tables Vol C Tables 4.2.6.8 and 6.1.1.4'
H H 0.0000 0.0000 'International Tables Vol C Tables 4.2.6.8 and 6.1.1.4'
N N 0.0061 0.0033 'International Tables Vol C Tables 4.2.6.8 and 6.1.1.4'
O O 0.0106 0.0060 'International Tables Vol C Tables 4.2.6.8 and 6.1.1.4'
Cu Cu 0.3201 1.2651 'International Tables Vol C Tables 4.2.6.8 and 6.1.1.4'

loop_
_geom_angle_atom_site_label_1
_geom_angle_atom_site_label_2
_geom_angle_atom_site_label_3
_geom_angle
O3 Cu1 N2 170.26(7)
O3 Cu1 O5 90.95(8)
N2 Cu1 O5 91.35(8)
O3 Cu1 N1 90.96(8)
N2 Cu1 N1 88.38(8)
O5 Cu1 N1 170.13(8)
C10 N2 C8 106.53(19)
C10 N2 Cu1 128.48(17)
C8 N2 Cu1 124.97(16)
C24 O3 Cu1 102.63(15)
C26 O5 Cu1 103.68(17)
C14 N1 C16 107.1(2)
C14 N1 Cu1 127.85(17)
C16 N1 Cu1 124.93(16)
O6 C26 O5 122.1(2)
O6 C26 C27 121.1(2)
O5 C26 C27 116.9(3)
O1 C9 C7 110.61(19)
O1 C9 C8 101.28(16)
C7 C9 C8 107.2(3)
C10 O1 C9 106.58(17)
C2 C1 C6 121.1(3)
C2 C1 C8 128.6(2)
C6 C1 C8 110.2(2)
C21 C20 C19 120.2(3)
C14 O2 C15 107.08(19)
N1 C14 O2 117.8(2)
N1 C14 C11 127.8(2)
O2 C14 C11 114.5(2)
C23 C18 C19 120.5(3)
C23 C18 C17 112.3(3)
C19 C18 C17 127.2(3)
C14 C11 C10 111.26(19)
C14 C11 C13 110.6(2)
C10 C11 C13 112.2(2)
C14 C11 C12 107.84(19)
C10 C11 C12 105.0(2)
C13 C11 C12 109.8(2)
C18 C17 C15 103.3(3)
N1 C16 C23 112.1(2)
N1 C16 C15 103.9(2)
C23 C16 C15 104.4(2)
C2 C3 C4 120.6(3)
C3 C2 C1 118.6(3)
O2 C15 C16 103.04(19)
O2 C15 C17 110.1(2)
C16 C15 C17 108.0(2)
C1 C6 C5 119.8(3)
C1 C6 C7 111.6(2)
C5 C6 C7 128.6(3)
N2 C8 C1 110.91(19)
N2 C8 C9 103.5(2)
C1 C8 C9 103.0(2)
C18 C19 C20 118.9(3)
C18 C23 C22 120.8(3)
C18 C23 C16 110.9(2)
C22 C23 C16 128.2(3)
C21 C22 C23 118.3(3)
N2 C10 O1 117.4(2)
N2 C10 C11 126.9(2)
O1 C10 C11 115.2(2)
C22 C21 C20 121.4(3)
O4 C24 O3 122.4(2)
O4 C24 C25 121.2(2)
O3 C24 C25 116.3(2)
C6 C7 C9 103.2(2)
C5 C4 C3 121.0(3)
C4 C5 C6 118.8(3)

loop_
_geom_bond_atom_site_label_1
_geom_bond_atom_site_label_2
_geom_bond_distance
Cu1 O3 1.9390(16)
Cu1 N2 1.9781(18)
Cu1 O5 1.9798(18)
Cu1 N1 1.995(2)
N2 C10 1.280(3)
N2 C8 1.479(3)
O6 C26 1.230(4)
O3 C24 1.269(3)
O5 C26 1.286(3)
N1 C14 1.279(3)
N1 C16 1.483(3)
C26 C27 1.503(4)
C9 O1 1.480(3)
C9 C7 1.524(4)
C9 C8 1.537(3)
O1 C10 1.338(3)
C1 C2 1.395(4)
C1 C6 1.396(4)
C1 C8 1.507(4)
C20 C21 1.383(5)
C20 C19 1.391(4)
O2 C14 1.336(3)
O2 C15 1.463(3)
C14 C11 1.510(3)
C18 C23 1.384(4)
C18 C19 1.388(4)
C18 C17 1.506(4)
C11 C10 1.511(3)
C11 C13 1.529(4)
C11 C12 1.556(3)
C17 C15 1.546(5)
C16 C23 1.506(4)
C16 C15 1.537(4)
C3 C2 1.381(4)
C3 C4 1.399(5)
C6 C5 1.398(4)
C6 C7 1.493(4)
C23 C22 1.394(4)
C22 C21 1.382(5)
O4 C24 1.233(3)
C24 C25 1.517(3)
C4 C5 1.381(5)

loop_
_geom_hbond_atom_site_label_D
_geom_hbond_atom_site_label_H
_geom_hbond_atom_site_label_A
_geom_hbond_distance_DH
_geom_hbond_distance_HA
_geom_hbond_distance_DA
_geom_hbond_angle_DHA
O1S H1S O6 0.86(4) 2.05(4) 2.789(3) 144(4)

loop_
_geom_torsion_atom_site_label_1
_geom_torsion_atom_site_label_2
_geom_torsion_atom_site_label_3
_geom_torsion_atom_site_label_4
_geom_torsion
O3 Cu1 N2 C10 -75.7(6)
O5 Cu1 N2 C10 -179.3(2)
N1 Cu1 N2 C10 10.5(2)
O3 Cu1 N2 C8 102.4(5)
O5 Cu1 N2 C8 -1.24(18)
N1 Cu1 N2 C8 -171.36(19)
N2 Cu1 O3 C24 -12.8(6)
O5 Cu1 O3 C24 90.84(17)
N1 Cu1 O3 C24 -98.84(18)
O3 Cu1 O5 C26 94.47(15)
N2 Cu1 O5 C26 -95.00(15)
N1 Cu1 O5 C26 -6.7(5)
O3 Cu1 N1 C14 149.7(2)
N2 Cu1 N1 C14 -20.6(2)
O5 Cu1 N1 C14 -109.2(5)
O3 Cu1 N1 C16 -25.18(19)
N2 Cu1 N1 C16 164.5(2)
O5 Cu1 N1 C16 76.0(5)
Cu1 O5 C26 O6 0.5(3)
Cu1 O5 C26 C27 179.96(18)
C7 C9 O1 C10 -130.8(2)
C8 C9 O1 C10 -17.4(3)
C16 N1 C14 O2 3.1(3)
Cu1 N1 C14 O2 -172.49(16)
C16 N1 C14 C11 -178.0(2)
Cu1 N1 C14 C11 6.4(4)
C15 O2 C14 N1 4.3(3)
C15 O2 C14 C11 -174.8(2)
N1 C14 C11 C10 22.0(3)
O2 C14 C11 C10 -159.0(2)
N1 C14 C11 C13 147.4(2)
O2 C14 C11 C13 -33.6(3)
N1 C14 C11 C12 -92.6(3)
O2 C14 C11 C12 86.4(3)
C23 C18 C17 C15 7.9(3)
C19 C18 C17 C15 -172.9(3)
C14 N1 C16 C23 103.6(2)
Cu1 N1 C16 C23 -80.7(3)
C14 N1 C16 C15 -8.6(3)
Cu1 N1 C16 C15 167.13(17)
C4 C3 C2 C1 -0.3(4)
C6 C1 C2 C3 -2.3(4)
C8 C1 C2 C3 -177.5(3)
C14 O2 C15 C16 -9.2(3)
C14 O2 C15 C17 -124.1(2)
N1 C16 C15 O2 10.5(3)
C23 C16 C15 O2 -107.1(2)
N1 C16 C15 C17 127.1(2)
C23 C16 C15 C17 9.4(3)
C18 C17 C15 O2 101.4(2)
C18 C17 C15 C16 -10.5(3)
C2 C1 C6 C5 3.4(4)
C8 C1 C6 C5 179.4(2)
C2 C1 C6 C7 -175.7(2)
C8 C1 C6 C7 0.3(3)
C10 N2 C8 C1 91.7(2)
Cu1 N2 C8 C1 -86.8(2)
C10 N2 C8 C9 -18.2(2)
Cu1 N2 C8 C9 163.37(15)
C2 C1 C8 N2 52.0(3)
C6 C1 C8 N2 -123.7(2)
C2 C1 C8 C9 162.2(2)
C6 C1 C8 C9 -13.5(3)
O1 C9 C8 N2 21.0(2)
C7 C9 C8 N2 137.0(2)
O1 C9 C8 C1 -94.6(2)
C7 C9 C8 C1 21.4(2)
C23 C18 C19 C20 -0.8(4)
C17 C18 C19 C20 -179.9(3)
C21 C20 C19 C18 0.6(5)
C19 C18 C23 C22 0.5(4)
C17 C18 C23 C22 179.7(2)
C19 C18 C23 C16 178.6(2)
C17 C18 C23 C16 -2.1(3)
N1 C16 C23 C18 -116.5(2)
C15 C16 C23 C18 -4.7(3)
N1 C16 C23 C22 61.5(3)
C15 C16 C23 C22 173.3(2)
C18 C23 C22 C21 0.1(4)
C16 C23 C22 C21 -177.7(3)
C8 N2 C10 O1 7.7(3)
Cu1 N2 C10 O1 -173.94(15)
C8 N2 C10 C11 -163.8(2)
Cu1 N2 C10 C11 14.6(4)
C9 O1 C10 N2 7.0(3)
C9 O1 C10 C11 179.5(2)
C14 C11 C10 N2 -33.2(3)
C13 C11 C10 N2 -157.7(2)
C12 C11 C10 N2 83.2(3)
C14 C11 C10 O1 155.2(2)
C13 C11 C10 O1 30.7(3)
C12 C11 C10 O1 -88.5(2)
C23 C22 C21 C20 -0.3(5)
C19 C20 C21 C22 -0.1(5)
Cu1 O3 C24 O4 4.8(3)
Cu1 O3 C24 C25 -176.7(2)
C1 C6 C7 C9 13.1(3)
C5 C6 C7 C9 -165.8(3)
O1 C9 C7 C6 88.4(3)
C8 C9 C7 C6 -21.2(3)
C2 C3 C4 C5 1.7(5)
C3 C4 C5 C6 -0.7(5)
C1 C6 C5 C4 -1.8(4)
C7 C6 C5 C4 177.0(3)
